data_2227065
loop_
_publ_author_name
'Kumar, Raju Suresh'
'Osman, Hasnah'
'Ali, Mohamed Ashraf'
'Goh, Jia Hao'
'Fun, Hoong-Kun'

_publ_section_title
;
 16-[(<i>E</i>)-Benzylidene]-2-hydroxy-12,13-diphenyl-1,11-diazapentacyclo[12.3.1.0^2,10^.0^3,8^.0^10,14^]octadeca-3(8),4,6-triene-9,15-dione
;
_journal_coeditor_code RZ2477
_journal_issue 8
_journal_name_full 'Acta Crystallographica Section E'
_journal_page_first o2084
_journal_page_last o2085
_journal_paper_doi 10.1107/S1600536810028345
_journal_volume 66
_journal_year 2010
_chemical_formula_iupac 'C35 H28 N2 O3'
_chemical_formula_moiety 'C35 H28 N2 O3'
_chemical_formula_sum 'C35 H28 N2 O3'
_chemical_formula_weight 524.59
_chemical_name_systematic
;
16-[(<i>E</i>)-Benzylidene]-2-hydroxy-12,13-diphenyl-1,11-
diazapentacyclo[12.3.1.0^2,10^.0^3,8^.0^10,14^]octadeca-3(8),4,6-triene-
9,15-dione
;
_space_group_IT_number 2
_symmetry_cell_setting triclinic
_symmetry_space_group_name_Hall '-P 1'
_symmetry_space_group_name_H-M 'P -1'
_atom_sites_solution_hydrogens geom
_atom_sites_solution_primary direct
_atom_sites_solution_secondary difmap
_audit_creation_method SHELXL-97
_cell_angle_alpha 75.3950(10)
_cell_angle_beta 72.8760(10)
_cell_angle_gamma 76.1850(10)
_cell_formula_units_Z 2
_cell_length_a 8.6319(2)
_cell_length_b 11.8130(2)
_cell_length_c 14.3562(3)
_cell_measurement_reflns_used 9908
_cell_measurement_temperature 100.00(10)
_cell_measurement_theta_max 33.02
_cell_measurement_theta_min 2.51
_cell_volume 1332.18(5)
_computing_cell_refinement 'SAINT (Bruker, 2009)'
_computing_data_collection 'APEX2 (Bruker, 2009)'
_computing_data_reduction 'SAINT (Bruker, 2009)'
_computing_molecular_graphics 'SHELXTL (Sheldrick, 2008)'
_computing_publication_material
;
SHELXTL (Sheldrick, 2008) and PLATON (Spek, 2009)
;
_computing_structure_refinement 'SHELXTL (Sheldrick, 2008)'
_computing_structure_solution 'SHELXTL (Sheldrick, 2008)'
_diffrn_ambient_temperature 100.00(10)
_diffrn_measured_fraction_theta_full 0.993
_diffrn_measured_fraction_theta_max 0.993
_diffrn_measurement_device_type
;
Bruker SMART APEXII CCD area-detector diffractometer
;
_diffrn_measurement_method '\f and \w scans'
_diffrn_radiation_monochromator graphite
_diffrn_radiation_source 'fine-focus sealed tube'
_diffrn_radiation_type MoK\a
_diffrn_radiation_wavelength 0.71073
_diffrn_reflns_av_R_equivalents 0.0266
_diffrn_reflns_av_sigmaI/netI 0.0300
_diffrn_reflns_limit_h_max 13
_diffrn_reflns_limit_h_min -13
_diffrn_reflns_limit_k_max 18
_diffrn_reflns_limit_k_min -15
_diffrn_reflns_limit_l_max 22
_diffrn_reflns_limit_l_min -21
_diffrn_reflns_number 35745
_diffrn_reflns_theta_full 33.09
_diffrn_reflns_theta_max 33.09
_diffrn_reflns_theta_min 1.51
_diffrn_standards_number 0
_exptl_absorpt_coefficient_mu 0.084
_exptl_absorpt_correction_T_max 0.9797
_exptl_absorpt_correction_T_min 0.9734
_exptl_absorpt_correction_type multi-scan
_exptl_absorpt_process_details '(<i>SADABS</i>; Bruker, 2009)'
_exptl_crystal_colour colourless
_exptl_crystal_density_diffrn 1.308
_exptl_crystal_density_method 'not measured'
_exptl_crystal_description block
_exptl_crystal_F_000 552
_exptl_crystal_size_max 0.324
_exptl_crystal_size_mid 0.297
_exptl_crystal_size_min 0.246
_refine_diff_density_max 0.513
_refine_diff_density_min -0.244
_refine_ls_extinction_method none
_refine_ls_goodness_of_fit_ref 1.022
_refine_ls_hydrogen_treatment mixed
_refine_ls_matrix_type full
_refine_ls_number_parameters 369
_refine_ls_number_reflns 10026
_refine_ls_number_restraints 0
_refine_ls_restrained_S_all 1.022
_refine_ls_R_factor_all 0.0620
_refine_ls_R_factor_gt 0.0482
_refine_ls_shift/su_max 0.000
_refine_ls_shift/su_mean 0.000
_refine_ls_structure_factor_coef Fsqd
_refine_ls_weighting_details 'calc w=1/[\s^2^(Fo^2^)+(0.0752P)^2^+0.3278P] where P=(Fo^2^+2Fc^2^)/3'
_refine_ls_weighting_scheme calc
_refine_ls_wR_factor_gt 0.1263
_refine_ls_wR_factor_ref 0.1364
_reflns_number_gt 8085
_reflns_number_total 10026
_reflns_threshold_expression I>2\s(I)
_cod_data_source_file rz2477.cif
_cod_data_source_block I
_cod_database_code 2227065
_cod_database_fobs_code 2227065

loop_
_symmetry_equiv_pos_as_xyz
'x, y, z'
'-x, -y, -z'

loop_
_atom_site_type_symbol
_atom_site_label
_atom_site_fract_x
_atom_site_fract_y
_atom_site_fract_z
_atom_site_U_iso_or_equiv
_atom_site_adp_type
_atom_site_calc_flag
_atom_site_refinement_flags
_atom_site_occupancy
_atom_site_disorder_assembly
_atom_site_disorder_group
O O1 0.37832(9) 0.64683(7) 0.04084(5) 0.01893(14) Uani d . 1 . .
O O2 -0.08312(9) 0.57843(7) 0.29194(6) 0.02456(16) Uani d . 1 . .
O O3 0.17358(9) 0.37449(7) 0.41701(5) 0.01996(15) Uani d . 1 . .
N N1 0.15205(10) 0.51021(7) 0.10911(6) 0.01565(15) Uani d . 1 . .
N N2 0.46901(10) 0.57415(7) 0.18617(6) 0.01554(15) Uani d . 1 . .
C C1 0.20254(13) 0.27449(9) -0.01412(8) 0.02146(19) Uani d . 1 . .
H H1A 0.3056 0.2903 -0.0519 0.026 Uiso calc R 1 . .
C C2 0.12201(16) 0.20652(10) -0.04456(10) 0.0284(2) Uani d . 1 . .
H H2A 0.1715 0.1772 -0.1027 0.034 Uiso calc R 1 . .
C C3 -0.03146(16) 0.18240(10) 0.01147(10) 0.0290(2) Uani d . 1 . .
H H3A -0.0834 0.1350 -0.0080 0.035 Uiso calc R 1 . .
C C4 -0.10753(14) 0.22921(10) 0.09674(9) 0.0264(2) Uani d . 1 . .
H H4A -0.2116 0.2145 0.1336 0.032 Uiso calc R 1 . .
C C5 -0.02863(12) 0.29778(9) 0.12704(8) 0.02011(18) Uani d . 1 . .
H H5A -0.0808 0.3299 0.1836 0.024 Uiso calc R 1 . .
C C6 0.12871(11) 0.31887(8) 0.07312(7) 0.01559(16) Uani d . 1 . .
C C7 0.22380(11) 0.38226(8) 0.11019(7) 0.01398(16) Uani d . 1 . .
H H7A 0.3361 0.3768 0.0674 0.017 Uiso calc R 1 . .
C C8 0.23468(11) 0.33085(8) 0.21896(7) 0.01388(15) Uani d . 1 . .
H H8A 0.1220 0.3279 0.2598 0.017 Uiso calc R 1 . .
C C9 0.33395(11) 0.20676(8) 0.23764(7) 0.01492(16) Uani d . 1 . .
C C10 0.47150(12) 0.16476(8) 0.16708(8) 0.01862(18) Uani d . 1 . .
H H10A 0.5069 0.2147 0.1067 0.022 Uiso calc R 1 . .
C C11 0.55647(13) 0.04853(9) 0.18631(9) 0.0231(2) Uani d . 1 . .
H H11A 0.6488 0.0219 0.1390 0.028 Uiso calc R 1 . .
C C12 0.50438(14) -0.02770(9) 0.27554(9) 0.0245(2) Uani d . 1 . .
H H12A 0.5611 -0.1052 0.2880 0.029 Uiso calc R 1 . .
C C13 0.36703(14) 0.01263(9) 0.34600(8) 0.0241(2) Uani d . 1 . .
H H13A 0.3310 -0.0381 0.4058 0.029 Uiso calc R 1 . .
C C14 0.28311(13) 0.12884(9) 0.32735(8) 0.01999(18) Uani d . 1 . .
H H14A 0.1916 0.1552 0.3753 0.024 Uiso calc R 1 . .
C C15 0.29208(11) 0.43124(8) 0.24213(7) 0.01354(15) Uani d . 1 . .
C C16 0.19664(11) 0.54615(8) 0.18681(7) 0.01378(15) Uani d . 1 . .
C C17 0.32511(11) 0.63251(8) 0.14526(7) 0.01468(16) Uani d . 1 . .
C C18 0.23354(12) 0.74740(8) 0.17864(7) 0.01695(17) Uani d . 1 . .
C C19 0.28408(14) 0.85751(9) 0.15035(9) 0.0227(2) Uani d . 1 . .
H H19A 0.3879 0.8663 0.1091 0.027 Uiso calc R 1 . .
C C20 0.17512(16) 0.95369(10) 0.18545(10) 0.0291(2) Uani d . 1 . .
H H20A 0.2058 1.0281 0.1666 0.035 Uiso calc R 1 . .
C C21 0.01984(16) 0.94031(11) 0.24878(11) 0.0319(3) Uani d . 1 . .
H H21A -0.0508 1.0059 0.2718 0.038 Uiso calc R 1 . .
C C22 -0.03022(14) 0.83114(10) 0.27771(9) 0.0261(2) Uani d . 1 . .
H H22A -0.1329 0.8220 0.3204 0.031 Uiso calc R 1 . .
C C23 0.07820(12) 0.73506(9) 0.24084(7) 0.01799(17) Uani d . 1 . .
C C24 0.04469(11) 0.61565(8) 0.24970(7) 0.01689(17) Uani d . 1 . .
C C25 0.47371(11) 0.44701(8) 0.19245(7) 0.01582(16) Uani d . 1 . .
H H25A 0.5466 0.3976 0.2328 0.019 Uiso calc R 1 . .
H H25B 0.5099 0.4272 0.1269 0.019 Uiso calc R 1 . .
C C26 0.45734(12) 0.59095(8) 0.28658(7) 0.01673(17) Uani d . 1 . .
H H26A 0.4352 0.6756 0.2860 0.020 Uiso calc R 1 . .
H H26B 0.5633 0.5584 0.3019 0.020 Uiso calc R 1 . .
C C27 0.32554(11) 0.53394(8) 0.36921(7) 0.01594(16) Uani d . 1 . .
C C28 0.25652(11) 0.43883(8) 0.35060(7) 0.01509(16) Uani d . 1 . .
C C29 0.25868(13) 0.56680(9) 0.45800(7) 0.01835(17) Uani d . 1 . .
H H29A 0.1739 0.5284 0.4999 0.022 Uiso calc R 1 . .
C C30 0.30193(13) 0.65502(9) 0.49733(7) 0.01963(18) Uani d . 1 . .
C C31 0.46073(14) 0.68084(9) 0.47512(8) 0.0221(2) Uani d . 1 . .
H H31A 0.5459 0.6442 0.4295 0.027 Uiso calc R 1 . .
C C32 0.49189(15) 0.76115(10) 0.52097(9) 0.0255(2) Uani d . 1 . .
H H32A 0.5978 0.7772 0.5060 0.031 Uiso calc R 1 . .
C C33 0.36614(17) 0.81721(10) 0.58864(9) 0.0282(2) Uani d . 1 . .
H H33A 0.3873 0.8706 0.6192 0.034 Uiso calc R 1 . .
C C34 0.20874(18) 0.79293(12) 0.61028(9) 0.0321(3) Uani d . 1 . .
H H34A 0.1235 0.8313 0.6548 0.039 Uiso calc R 1 . .
C C35 0.17695(15) 0.71182(11) 0.56616(8) 0.0273(2) Uani d . 1 . .
H H35A 0.0711 0.6951 0.5827 0.033 Uiso calc R 1 . .
H H1O1 0.306(2) 0.6203(15) 0.0257(13) 0.039(4) Uiso d . 1 . .
H H1N1 0.0415(18) 0.5227(13) 0.1190(11) 0.023(3) Uiso d . 1 . .

loop_
_atom_site_aniso_label
_atom_site_aniso_U_11
_atom_site_aniso_U_22
_atom_site_aniso_U_33
_atom_site_aniso_U_12
_atom_site_aniso_U_13
_atom_site_aniso_U_23
O1 0.0219(3) 0.0209(3) 0.0135(3) -0.0075(3) -0.0018(2) -0.0021(2)
O2 0.0173(3) 0.0246(4) 0.0276(4) -0.0041(3) 0.0013(3) -0.0054(3)
O3 0.0236(3) 0.0197(3) 0.0165(3) -0.0087(3) -0.0021(3) -0.0024(3)
N1 0.0182(3) 0.0117(3) 0.0182(4) -0.0011(3) -0.0068(3) -0.0038(3)
N2 0.0160(3) 0.0140(3) 0.0167(4) -0.0034(3) -0.0031(3) -0.0037(3)
C1 0.0224(4) 0.0217(5) 0.0223(5) 0.0003(3) -0.0079(4) -0.0090(4)
C2 0.0363(6) 0.0234(5) 0.0324(6) 0.0040(4) -0.0186(5) -0.0148(4)
C3 0.0388(6) 0.0173(4) 0.0413(7) -0.0053(4) -0.0270(5) -0.0041(4)
C4 0.0266(5) 0.0228(5) 0.0340(6) -0.0103(4) -0.0164(4) 0.0027(4)
C5 0.0192(4) 0.0204(4) 0.0220(5) -0.0056(3) -0.0070(3) -0.0024(4)
C6 0.0175(4) 0.0125(4) 0.0176(4) -0.0014(3) -0.0065(3) -0.0030(3)
C7 0.0156(4) 0.0118(4) 0.0147(4) -0.0020(3) -0.0036(3) -0.0035(3)
C8 0.0154(4) 0.0116(3) 0.0144(4) -0.0025(3) -0.0030(3) -0.0028(3)
C9 0.0161(4) 0.0115(4) 0.0182(4) -0.0034(3) -0.0056(3) -0.0024(3)
C10 0.0170(4) 0.0131(4) 0.0237(5) -0.0028(3) -0.0027(3) -0.0026(3)
C11 0.0181(4) 0.0151(4) 0.0338(6) -0.0006(3) -0.0044(4) -0.0054(4)
C12 0.0249(5) 0.0130(4) 0.0367(6) -0.0018(3) -0.0139(4) -0.0006(4)
C13 0.0303(5) 0.0168(4) 0.0248(5) -0.0061(4) -0.0111(4) 0.0034(4)
C14 0.0244(4) 0.0164(4) 0.0182(4) -0.0046(3) -0.0053(3) -0.0007(3)
C15 0.0151(4) 0.0114(3) 0.0141(4) -0.0021(3) -0.0033(3) -0.0031(3)
C16 0.0149(4) 0.0113(4) 0.0145(4) -0.0020(3) -0.0024(3) -0.0030(3)
C17 0.0165(4) 0.0130(4) 0.0139(4) -0.0037(3) -0.0020(3) -0.0027(3)
C18 0.0212(4) 0.0129(4) 0.0184(4) -0.0027(3) -0.0076(3) -0.0031(3)
C19 0.0280(5) 0.0151(4) 0.0281(5) -0.0056(4) -0.0122(4) -0.0023(4)
C20 0.0376(6) 0.0141(4) 0.0421(7) -0.0027(4) -0.0198(5) -0.0074(4)
C21 0.0360(6) 0.0198(5) 0.0449(7) 0.0053(4) -0.0162(5) -0.0178(5)
C22 0.0247(5) 0.0238(5) 0.0315(6) 0.0038(4) -0.0078(4) -0.0149(4)
C23 0.0203(4) 0.0151(4) 0.0196(4) -0.0001(3) -0.0061(3) -0.0067(3)
C24 0.0169(4) 0.0158(4) 0.0167(4) -0.0004(3) -0.0035(3) -0.0040(3)
C25 0.0145(4) 0.0138(4) 0.0186(4) -0.0019(3) -0.0024(3) -0.0047(3)
C26 0.0170(4) 0.0164(4) 0.0181(4) -0.0048(3) -0.0048(3) -0.0036(3)
C27 0.0177(4) 0.0150(4) 0.0163(4) -0.0036(3) -0.0057(3) -0.0027(3)
C28 0.0161(4) 0.0137(4) 0.0157(4) -0.0020(3) -0.0042(3) -0.0037(3)
C29 0.0236(4) 0.0166(4) 0.0162(4) -0.0060(3) -0.0053(3) -0.0030(3)
C30 0.0279(5) 0.0175(4) 0.0154(4) -0.0071(3) -0.0066(3) -0.0024(3)
C31 0.0258(5) 0.0205(4) 0.0238(5) -0.0030(4) -0.0134(4) -0.0033(4)
C32 0.0321(5) 0.0220(5) 0.0288(5) -0.0077(4) -0.0184(4) -0.0005(4)
C33 0.0472(7) 0.0222(5) 0.0221(5) -0.0146(5) -0.0132(5) -0.0032(4)
C34 0.0446(7) 0.0310(6) 0.0240(5) -0.0169(5) 0.0017(5) -0.0137(5)
C35 0.0323(5) 0.0302(6) 0.0218(5) -0.0150(4) 0.0031(4) -0.0121(4)

loop_
_atom_type_symbol
_atom_type_description
_atom_type_scat_dispersion_real
_atom_type_scat_dispersion_imag
_atom_type_scat_source
C C 0.0033 0.0016 'International Tables Vol C Tables 4.2.6.8 and 6.1.1.4'
H H 0.0000 0.0000 'International Tables Vol C Tables 4.2.6.8 and 6.1.1.4'
N N 0.0061 0.0033 'International Tables Vol C Tables 4.2.6.8 and 6.1.1.4'
O O 0.0106 0.0060 'International Tables Vol C Tables 4.2.6.8 and 6.1.1.4'

loop_
_geom_angle_atom_site_label_1
_geom_angle_atom_site_label_2
_geom_angle_atom_site_label_3
_geom_angle_site_symmetry_1
_geom_angle_site_symmetry_3
_geom_angle
_geom_angle_publ_flag
C17 O1 H1O1 . . 103.4(11) ?
C16 N1 C7 . . 108.20(7) ?
C16 N1 H1N1 . . 110.8(9) ?
C7 N1 H1N1 . . 110.8(9) ?
C25 N2 C26 . . 107.71(7) ?
C25 N2 C17 . . 102.98(7) ?
C26 N2 C17 . . 115.82(7) ?
C2 C1 C6 . . 120.09(10) ?
C2 C1 H1A . . 120.0 ?
C6 C1 H1A . . 120.0 ?
C3 C2 C1 . . 120.29(11) ?
C3 C2 H2A . . 119.9 ?
C1 C2 H2A . . 119.9 ?
C2 C3 C4 . . 119.84(10) ?
C2 C3 H3A . . 120.1 ?
C4 C3 H3A . . 120.1 ?
C5 C4 C3 . . 120.16(11) ?
C5 C4 H4A . . 119.9 ?
C3 C4 H4A . . 119.9 ?
C4 C5 C6 . . 120.41(10) ?
C4 C5 H5A . . 119.8 ?
C6 C5 H5A . . 119.8 ?
C5 C6 C1 . . 119.14(9) ?
C5 C6 C7 . . 121.33(9) ?
C1 C6 C7 . . 119.45(9) ?
N1 C7 C6 . . 113.67(7) ?
N1 C7 C8 . . 104.17(7) ?
C6 C7 C8 . . 114.21(7) ?
N1 C7 H7A . . 108.2 ?
C6 C7 H7A . . 108.2 ?
C8 C7 H7A . . 108.2 ?
C9 C8 C15 . . 117.66(7) ?
C9 C8 C7 . . 115.68(7) ?
C15 C8 C7 . . 101.04(7) ?
C9 C8 H8A . . 107.3 ?
C15 C8 H8A . . 107.3 ?
C7 C8 H8A . . 107.3 ?
C10 C9 C14 . . 118.20(9) ?
C10 C9 C8 . . 122.50(8) ?
C14 C9 C8 . . 119.25(8) ?
C9 C10 C11 . . 120.58(9) ?
C9 C10 H10A . . 119.7 ?
C11 C10 H10A . . 119.7 ?
C12 C11 C10 . . 120.53(10) ?
C12 C11 H11A . . 119.7 ?
C10 C11 H11A . . 119.7 ?
C13 C12 C11 . . 119.47(9) ?
C13 C12 H12A . . 120.3 ?
C11 C12 H12A . . 120.3 ?
C12 C13 C14 . . 120.07(10) ?
C12 C13 H13A . . 120.0 ?
C14 C13 H13A . . 120.0 ?
C13 C14 C9 . . 121.14(10) ?
C13 C14 H14A . . 119.4 ?
C9 C14 H14A . . 119.4 ?
C28 C15 C8 . . 117.35(7) ?
C28 C15 C25 . . 107.65(7) ?
C8 C15 C25 . . 116.98(7) ?
C28 C15 C16 . . 108.88(7) ?
C8 C15 C16 . . 103.12(7) ?
C25 C15 C16 . . 101.25(7) ?
N1 C16 C24 . . 110.58(7) ?
N1 C16 C15 . . 106.43(7) ?
C24 C16 C15 . . 117.72(7) ?
N1 C16 C17 . . 113.59(7) ?
C24 C16 C17 . . 104.93(7) ?
C15 C16 C17 . . 103.62(7) ?
O1 C17 N2 . . 107.75(7) ?
O1 C17 C18 . . 112.40(8) ?
N2 C17 C18 . . 115.09(8) ?
O1 C17 C16 . . 109.81(7) ?
N2 C17 C16 . . 106.84(7) ?
C18 C17 C16 . . 104.70(7) ?
C23 C18 C19 . . 120.49(9) ?
C23 C18 C17 . . 111.55(8) ?
C19 C18 C17 . . 127.87(9) ?
C20 C19 C18 . . 118.18(11) ?
C20 C19 H19A . . 120.9 ?
C18 C19 H19A . . 120.9 ?
C19 C20 C21 . . 120.99(11) ?
C19 C20 H20A . . 119.5 ?
C21 C20 H20A . . 119.5 ?
C22 C21 C20 . . 121.03(10) ?
C22 C21 H21A . . 119.5 ?
C20 C21 H21A . . 119.5 ?
C21 C22 C23 . . 117.91(11) ?
C21 C22 H22A . . 121.0 ?
C23 C22 H22A . . 121.0 ?
C18 C23 C22 . . 121.38(10) ?
C18 C23 C24 . . 110.55(8) ?
C22 C23 C24 . . 127.71(10) ?
O2 C24 C23 . . 127.65(9) ?
O2 C24 C16 . . 124.17(9) ?
C23 C24 C16 . . 107.95(8) ?
N2 C25 C15 . . 103.48(7) ?
N2 C25 H25A . . 111.1 ?
C15 C25 H25A . . 111.1 ?
N2 C25 H25B . . 111.1 ?
C15 C25 H25B . . 111.1 ?
H25A C25 H25B . . 109.0 ?
N2 C26 C27 . . 114.98(8) ?
N2 C26 H26A . . 108.5 ?
C27 C26 H26A . . 108.5 ?
N2 C26 H26B . . 108.5 ?
C27 C26 H26B . . 108.5 ?
H26A C26 H26B . . 107.5 ?
C29 C27 C28 . . 116.36(9) ?
C29 C27 C26 . . 124.55(9) ?
C28 C27 C26 . . 119.00(8) ?
O3 C28 C27 . . 122.90(9) ?
O3 C28 C15 . . 122.12(9) ?
C27 C28 C15 . . 114.94(8) ?
C27 C29 C30 . . 128.62(9) ?
C27 C29 H29A . . 115.7 ?
C30 C29 H29A . . 115.7 ?
C35 C30 C31 . . 118.20(10) ?
C35 C30 C29 . . 117.01(9) ?
C31 C30 C29 . . 124.68(10) ?
C32 C31 C30 . . 120.50(10) ?
C32 C31 H31A . . 119.8 ?
C30 C31 H31A . . 119.8 ?
C33 C32 C31 . . 120.49(11) ?
C33 C32 H32A . . 119.8 ?
C31 C32 H32A . . 119.8 ?
C34 C33 C32 . . 119.32(10) ?
C34 C33 H33A . . 120.3 ?
C32 C33 H33A . . 120.3 ?
C33 C34 C35 . . 120.63(11) ?
C33 C34 H34A . . 119.7 ?
C35 C34 H34A . . 119.7 ?
C34 C35 C30 . . 120.84(11) ?
C34 C35 H35A . . 119.6 ?
C30 C35 H35A . . 119.6 ?

loop_
_geom_bond_atom_site_label_1
_geom_bond_atom_site_label_2
_geom_bond_site_symmetry_2
_geom_bond_distance
_geom_bond_publ_flag
O1 C17 . 1.4109(11) ?
O1 H1O1 . 0.863(18) ?
O2 C24 . 1.2171(12) ?
O3 C28 . 1.2214(11) ?
N1 C16 . 1.4636(12) ?
N1 C7 . 1.4883(12) ?
N1 H1N1 . 0.904(15) ?
N2 C25 . 1.4731(12) ?
N2 C26 . 1.4754(13) ?
N2 C17 . 1.4763(12) ?
C1 C2 . 1.3933(16) ?
C1 C6 . 1.3969(14) ?
C1 H1A . 0.9300 ?
C2 C3 . 1.3857(19) ?
C2 H2A . 0.9300 ?
C3 C4 . 1.3892(19) ?
C3 H3A . 0.9300 ?
C4 C5 . 1.3874(15) ?
C4 H4A . 0.9300 ?
C5 C6 . 1.3968(14) ?
C5 H5A . 0.9300 ?
C6 C7 . 1.5064(13) ?
C7 C8 . 1.5482(13) ?
C7 H7A . 0.9800 ?
C8 C9 . 1.5140(12) ?
C8 C15 . 1.5295(13) ?
C8 H8A . 0.9800 ?
C9 C10 . 1.3949(13) ?
C9 C14 . 1.4002(13) ?
C10 C11 . 1.3952(13) ?
C10 H10A . 0.9300 ?
C11 C12 . 1.3880(16) ?
C11 H11A . 0.9300 ?
C12 C13 . 1.3867(17) ?
C12 H12A . 0.9300 ?
C13 C14 . 1.3911(14) ?
C13 H13A . 0.9300 ?
C14 H14A . 0.9300 ?
C15 C28 . 1.5175(13) ?
C15 C25 . 1.5542(13) ?
C15 C16 . 1.5683(12) ?
C16 C24 . 1.5401(13) ?
C16 C17 . 1.5717(13) ?
C17 C18 . 1.5129(13) ?
C18 C23 . 1.3926(14) ?
C18 C19 . 1.3955(14) ?
C19 C20 . 1.3887(16) ?
C19 H19A . 0.9300 ?
C20 C21 . 1.3998(19) ?
C20 H20A . 0.9300 ?
C21 C22 . 1.3829(17) ?
C21 H21A . 0.9300 ?
C22 C23 . 1.3958(14) ?
C22 H22A . 0.9300 ?
C23 C24 . 1.4738(14) ?
C25 H25A . 0.9700 ?
C25 H25B . 0.9700 ?
C26 C27 . 1.5242(13) ?
C26 H26A . 0.9700 ?
C26 H26B . 0.9700 ?
C27 C29 . 1.3483(14) ?
C27 C28 . 1.5012(13) ?
C29 C30 . 1.4666(14) ?
C29 H29A . 0.9300 ?
C30 C35 . 1.3970(15) ?
C30 C31 . 1.4025(15) ?
C31 C32 . 1.3953(15) ?
C31 H31A . 0.9300 ?
C32 C33 . 1.3859(18) ?
C32 H32A . 0.9300 ?
C33 C34 . 1.3847(18) ?
C33 H33A . 0.9300 ?
C34 C35 . 1.3886(16) ?
C34 H34A . 0.9300 ?
C35 H35A . 0.9300 ?

loop_
_geom_hbond_atom_site_label_D
_geom_hbond_atom_site_label_H
_geom_hbond_atom_site_label_A
_geom_hbond_site_symmetry_A
_geom_hbond_distance_DH
_geom_hbond_distance_HA
_geom_hbond_distance_DA
_geom_hbond_angle_DHA
_geom_hbond_publ_flag
O1 H1O1 N1 . 0.862(18) 1.999(18) 2.6383(12) 130.2(15) yes
C7 H7A O1 2_665 0.9800 2.4900 3.4701(13) 177.00 yes
C10 H10A O1 2_665 0.9300 2.4400 3.3605(13) 173.00 yes
C35 H35A O3 2_566 0.9300 2.4400 3.3424(16) 163.00 yes
C13 H13A Cg1 1_545 0.9300 2.89 3.7470(12) 155 yes
C20 H20A Cg2 1_565 0.9300 2.84 3.4275(15) 122 yes
C33 H33A Cg2 2_666 0.9300 2.96 3.7723(15) 147 yes

loop_
_geom_torsion_atom_site_label_1
_geom_torsion_atom_site_label_2
_geom_torsion_atom_site_label_3
_geom_torsion_atom_site_label_4
_geom_torsion_site_symmetry_1
_geom_torsion_site_symmetry_2
_geom_torsion_site_symmetry_3
_geom_torsion_site_symmetry_4
_geom_torsion
_geom_torsion_publ_flag
C6 C1 C2 C3 . . . . -0.08(16) ?
C1 C2 C3 C4 . . . . 1.96(17) ?
C2 C3 C4 C5 . . . . -1.43(16) ?
C3 C4 C5 C6 . . . . -0.98(16) ?
C4 C5 C6 C1 . . . . 2.83(14) ?
C4 C5 C6 C7 . . . . -173.65(9) ?
C2 C1 C6 C5 . . . . -2.30(15) ?
C2 C1 C6 C7 . . . . 174.25(9) ?
C16 N1 C7 C6 . . . . 152.42(8) ?
C16 N1 C7 C8 . . . . 27.49(9) ?
C5 C6 C7 N1 . . . . -68.57(11) ?
C1 C6 C7 N1 . . . . 114.96(10) ?
C5 C6 C7 C8 . . . . 50.78(11) ?
C1 C6 C7 C8 . . . . -125.69(9) ?
N1 C7 C8 C9 . . . . -168.61(7) ?
C6 C7 C8 C9 . . . . 66.82(10) ?
N1 C7 C8 C15 . . . . -40.39(8) ?
C6 C7 C8 C15 . . . . -164.96(7) ?
C15 C8 C9 C10 . . . . -86.52(11) ?
C7 C8 C9 C10 . . . . 32.95(12) ?
C15 C8 C9 C14 . . . . 96.07(11) ?
C7 C8 C9 C14 . . . . -144.46(9) ?
C14 C9 C10 C11 . . . . -0.64(15) ?
C8 C9 C10 C11 . . . . -178.07(9) ?
C9 C10 C11 C12 . . . . 0.76(16) ?
C10 C11 C12 C13 . . . . -0.23(17) ?
C11 C12 C13 C14 . . . . -0.40(17) ?
C12 C13 C14 C9 . . . . 0.51(17) ?
C10 C9 C14 C13 . . . . 0.01(15) ?
C8 C9 C14 C13 . . . . 177.53(9) ?
C9 C8 C15 C28 . . . . -75.97(10) ?
C7 C8 C15 C28 . . . . 157.10(7) ?
C9 C8 C15 C25 . . . . 54.29(11) ?
C7 C8 C15 C25 . . . . -72.63(9) ?
C9 C8 C15 C16 . . . . 164.38(7) ?
C7 C8 C15 C16 . . . . 37.46(8) ?
C7 N1 C16 C24 . . . . -132.42(8) ?
C7 N1 C16 C15 . . . . -3.45(9) ?
C7 N1 C16 C17 . . . . 109.92(8) ?
C28 C15 C16 N1 . . . . -147.40(7) ?
C8 C15 C16 N1 . . . . -22.08(9) ?
C25 C15 C16 N1 . . . . 99.34(8) ?
C28 C15 C16 C24 . . . . -22.72(11) ?
C8 C15 C16 C24 . . . . 102.61(9) ?
C25 C15 C16 C24 . . . . -135.97(8) ?
C28 C15 C16 C17 . . . . 92.55(8) ?
C8 C15 C16 C17 . . . . -142.13(7) ?
C25 C15 C16 C17 . . . . -20.70(8) ?
C25 N2 C17 O1 . . . . -84.81(8) ?
C26 N2 C17 O1 . . . . 157.91(7) ?
C25 N2 C17 C18 . . . . 148.90(8) ?
C26 N2 C17 C18 . . . . 31.62(11) ?
C25 N2 C17 C16 . . . . 33.14(9) ?
C26 N2 C17 C16 . . . . -84.14(9) ?
N1 C16 C17 O1 . . . . -5.11(10) ?
C24 C16 C17 O1 . . . . -126.00(8) ?
C15 C16 C17 O1 . . . . 109.94(8) ?
N1 C16 C17 N2 . . . . -121.70(8) ?
C24 C16 C17 N2 . . . . 117.40(8) ?
C15 C16 C17 N2 . . . . -6.65(9) ?
N1 C16 C17 C18 . . . . 115.78(8) ?
C24 C16 C17 C18 . . . . -5.11(9) ?
C15 C16 C17 C18 . . . . -129.17(7) ?
O1 C17 C18 C23 . . . . 124.98(9) ?
N2 C17 C18 C23 . . . . -111.16(9) ?
C16 C17 C18 C23 . . . . 5.82(10) ?
O1 C17 C18 C19 . . . . -51.54(13) ?
N2 C17 C18 C19 . . . . 72.33(13) ?
C16 C17 C18 C19 . . . . -170.69(10) ?
C23 C18 C19 C20 . . . . -0.35(15) ?
C17 C18 C19 C20 . . . . 175.89(10) ?
C18 C19 C20 C21 . . . . 1.03(17) ?
C19 C20 C21 C22 . . . . -0.48(19) ?
C20 C21 C22 C23 . . . . -0.74(18) ?
C19 C18 C23 C22 . . . . -0.89(15) ?
C17 C18 C23 C22 . . . . -177.70(9) ?
C19 C18 C23 C24 . . . . 172.68(9) ?
C17 C18 C23 C24 . . . . -4.13(11) ?
C21 C22 C23 C18 . . . . 1.42(17) ?
C21 C22 C23 C24 . . . . -170.96(11) ?
C18 C23 C24 O2 . . . . -174.10(10) ?
C22 C23 C24 O2 . . . . -1.04(18) ?
C18 C23 C24 C16 . . . . 0.55(11) ?
C22 C23 C24 C16 . . . . 173.61(10) ?
N1 C16 C24 O2 . . . . 55.00(12) ?
C15 C16 C24 O2 . . . . -67.59(13) ?
C17 C16 C24 O2 . . . . 177.86(9) ?
N1 C16 C24 C23 . . . . -119.88(8) ?
C15 C16 C24 C23 . . . . 117.52(9) ?
C17 C16 C24 C23 . . . . 2.98(10) ?
C26 N2 C25 C15 . . . . 75.74(9) ?
C17 N2 C25 C15 . . . . -47.14(9) ?
C28 C15 C25 N2 . . . . -72.26(9) ?
C8 C15 C25 N2 . . . . 153.07(8) ?
C16 C15 C25 N2 . . . . 41.91(9) ?
C25 N2 C26 C27 . . . . -48.63(10) ?
C17 N2 C26 C27 . . . . 65.98(10) ?
N2 C26 C27 C29 . . . . -158.49(9) ?
N2 C26 C27 C28 . . . . 18.05(12) ?
C29 C27 C28 O3 . . . . -16.55(14) ?
C26 C27 C28 O3 . . . . 166.63(9) ?
C29 C27 C28 C15 . . . . 161.28(8) ?
C26 C27 C28 C15 . . . . -15.54(12) ?
C8 C15 C28 O3 . . . . -6.06(13) ?
C25 C15 C28 O3 . . . . -140.53(9) ?
C16 C15 C28 O3 . . . . 110.49(10) ?
C8 C15 C28 C27 . . . . 176.10(7) ?
C25 C15 C28 C27 . . . . 41.63(10) ?
C16 C15 C28 C27 . . . . -67.36(9) ?
C28 C27 C29 C30 . . . . 178.98(9) ?
C26 C27 C29 C30 . . . . -4.39(16) ?
C27 C29 C30 C35 . . . . 151.84(11) ?
C27 C29 C30 C31 . . . . -32.02(17) ?
C35 C30 C31 C32 . . . . 0.05(15) ?
C29 C30 C31 C32 . . . . -176.05(9) ?
C30 C31 C32 C33 . . . . -0.44(16) ?
C31 C32 C33 C34 . . . . -0.13(17) ?
C32 C33 C34 C35 . . . . 1.09(19) ?
C33 C34 C35 C30 . . . . -1.5(2) ?
C31 C30 C35 C34 . . . . 0.91(17) ?
C29 C30 C35 C34 . . . . 177.31(11) ?
